data_9001522
loop_
_publ_author_name
'Zhang, J.'
'Ko, J.'
'Hazen, R. M.'
'Prewitt, C. T.'

_publ_section_title
;
 High-pressure crystal chemistry of KAlSi3O8 hollandite
 Pressure = 1.64 GPa
;
_journal_name_full 'American Mineralogist'
_journal_page_first 493
_journal_page_last 499
_journal_volume 78
_journal_year 1993
_chemical_formula_structural KAlSi3O8
_chemical_formula_sum 'Al K O8 Si3'
_space_group_IT_number 87
_symmetry_space_group_name_Hall '-I 4'
_symmetry_space_group_name_H-M 'I 4/m'
_cell_angle_alpha 90
_cell_angle_beta 90
_cell_angle_gamma 90
_cell_length_a 9.285
_cell_length_b 9.285
_cell_length_c 2.717
_cell_formula_units_Z 2
_cell_volume 234.236
_database_code_amcsd 0001560
_diffrn_ambient_pressure 1.64e+06
_exptl_crystal_density_diffrn 3.946
_cod_original_formula_sum 'K (Si3 Al) O8'
_cod_database_code 9001522
_amcsd_formula_title KAlSi3O8

loop_
_space_group_symop_operation_xyz
x,y,z
1/2+x,1/2+y,1/2+z
y,-x,-z
1/2+y,1/2-x,1/2-z
-y,x,z
1/2-y,1/2+x,1/2+z
x,y,-z
1/2+x,1/2+y,1/2-z
-x,-y,z
1/2-x,1/2-y,1/2+z
-y,x,-z
1/2-y,1/2+x,1/2-z
y,-x,z
1/2+y,1/2-x,1/2+z
-x,-y,-z
1/2-x,1/2-y,1/2-z

loop_
_atom_site_label
_atom_site_fract_x
_atom_site_fract_y
_atom_site_fract_z
_atom_site_occupancy
_atom_site_U_iso_or_equiv
K 0.00000 0.00000 0.50000 1.00000 0.01418
Si 0.35010 0.16580 0.00000 0.75000 0.00545
Al 0.35010 0.16580 0.00000 0.25000 0.00545
O1 0.15320 0.20360 0.00000 1.00000 0.00963
O2 0.54110 0.16590 0.00000 1.00000 0.00735

loop_
_cod_related_entry_id
_cod_related_entry_database
_cod_related_entry_code
1 AMCSD 0001560
